data_7013841
loop_
_publ_author_name
'Zhou, Zhao-Hui'
'Hou, Shu-Ya'
'Wan, Hui-Lin'

_publ_section_title
;
 Peroxomolybdate(VI)-citrate and -malate complex interconversions by
 pH-dependence. Synthetic, structural and spectroscopic studies.
;
_journal_issue 9
_journal_name_full 'Dalton transactions (Cambridge, England : 2003)'
_journal_page_first 1393
_journal_page_last 1399
_journal_paper_doi 10.1039/b315280d
_journal_year 2004
_chemical_formula_sum 'C6 H12 K4 Mo O16'
_chemical_formula_weight 592.50
_chemical_name_common 'Potassium diperoxo citrato oxomolybdenum(VI) tetrahydrate'
_chemical_name_systematic
;
?
;
_space_group_IT_number 62
_symmetry_cell_setting orthorhombic
_symmetry_space_group_name_Hall '-P 2ac 2n'
_symmetry_space_group_name_H-M 'P n m a'
_atom_sites_solution_hydrogens geom
_atom_sites_solution_primary direct
_atom_sites_solution_secondary difmap
_audit_creation_method SHELXL-97
_cell_angle_alpha 90.00
_cell_angle_beta 90.00
_cell_angle_gamma 90.00
_cell_formula_units_Z 4
_cell_length_a 22.361(2)
_cell_length_b 10.3537(8)
_cell_length_c 7.8268(6)
_cell_measurement_reflns_used 2325
_cell_measurement_temperature 298(2)
_cell_measurement_theta_max 24.6
_cell_measurement_theta_min 2.7
_cell_volume 1812.1(3)
_computing_cell_refinement 'SAINT (Bruker, 1998)'
_computing_data_collection 'SMART (Bruker, 1998)'
_computing_data_reduction 'SAINT (Bruker, 1998)'
_computing_molecular_graphics 'ORTEP-II (Johnson, 1976)'
_computing_publication_material 'SHELXL-97 (Sheldrick, 1997)'
_computing_structure_refinement 'SHELXL-97 (Sheldrick, 1997)'
_computing_structure_solution 'SHELXS-97 (Sheldrick, 1997)'
_diffrn_ambient_temperature 298(2)
_diffrn_measured_fraction_theta_full 0.99
_diffrn_measured_fraction_theta_max 0.99
_diffrn_measurement_device_type 'Bruker APEX area-detector diffractometer'
_diffrn_measurement_method '\f and \w scan'
_diffrn_radiation_monochromator graphite
_diffrn_radiation_source 'fine-focus sealed tube'
_diffrn_radiation_type MoK\a
_diffrn_radiation_wavelength 0.71073
_diffrn_reflns_av_R_equivalents 0.044
_diffrn_reflns_av_sigmaI/netI 0.037
_diffrn_reflns_limit_h_max 28
_diffrn_reflns_limit_h_min -28
_diffrn_reflns_limit_k_max 11
_diffrn_reflns_limit_k_min -13
_diffrn_reflns_limit_l_max 10
_diffrn_reflns_limit_l_min -7
_diffrn_reflns_number 10442
_diffrn_reflns_theta_full 27.5
_diffrn_reflns_theta_max 27.5
_diffrn_reflns_theta_min 1.8
_diffrn_standards_decay_% 0
_diffrn_standards_interval_time 0
_diffrn_standards_number 0
_exptl_absorpt_coefficient_mu 1.72
_exptl_absorpt_correction_T_max 0.889
_exptl_absorpt_correction_T_min 0.668
_exptl_absorpt_correction_type multi-scan
_exptl_absorpt_process_details 'SADABS (Bruker, 2002)'
_exptl_crystal_colour Yellow
_exptl_crystal_density_diffrn 2.172
_exptl_crystal_density_method 'not measured'
_exptl_crystal_description Block
_exptl_crystal_F_000 1176
_exptl_crystal_size_max 0.08
_exptl_crystal_size_mid 0.08
_exptl_crystal_size_min 0.07
_refine_diff_density_max 0.57
_refine_diff_density_min -0.84
_refine_diff_density_rms 0.20
_refine_ls_extinction_method none
_refine_ls_goodness_of_fit_ref 1.01
_refine_ls_hydrogen_treatment mixed
_refine_ls_matrix_type full
_refine_ls_number_parameters 155
_refine_ls_number_reflns 2179
_refine_ls_number_restraints 7
_refine_ls_restrained_S_all 1.01
_refine_ls_R_factor_all 0.042
_refine_ls_R_factor_gt 0.031
_refine_ls_shift/su_max 0.001
_refine_ls_shift/su_mean <0.001
_refine_ls_structure_factor_coef Fsqd
_refine_ls_weighting_details 'calc w=1/[\s^2^(Fo^2^)+(0.0470P)^2^] where P=(Fo^2^+2Fc^2^)/3'
_refine_ls_weighting_scheme calc
_refine_ls_wR_factor_gt 0.075
_refine_ls_wR_factor_ref 0.079
_reflns_number_gt 1749
_reflns_number_total 2179
_reflns_threshold_expression I>2\s(I)
_cod_data_source_file b315280d.txt
_cod_data_source_block sad_1
_cod_depositor_comments
;
The following automatic conversions were performed:
'_symmetry_cell_setting' value 'Orthorhombic' changed to 'orthorhombic'
according to '/home/saulius/struct/CIF-dictionaries/cif_core.dic'
dictionary named 'cif_core.dic' version 2.4.1 from
2010-06-29.

'_exptl_absorpt_correction_type' value 'Multi-scan' changed
to 'multi-scan' according to
'/home/saulius/struct/CIF-dictionaries/cif_core.dic' dictionary named
'cif_core.dic' version 2.4.1 from 2010-06-29.

Automatic conversion script
Id: cif_fix_enum 1527 2010-12-29 10:47:43Z saulius 
;
_cod_original_cell_volume 1812.1(2)
_cod_original_sg_symbol_H-M 'P nma'
_cod_database_code 7013841

loop_
_symmetry_equiv_pos_as_xyz
'x, y, z'
'-x+1/2, -y, z+1/2'
'x+1/2, -y+1/2, -z+1/2'
'-x, y+1/2, -z'
'-x, -y, -z'
'x-1/2, y, -z-1/2'
'-x-1/2, y-1/2, z-1/2'
'x, -y-1/2, z'

loop_
_atom_site_label
_atom_site_type_symbol
_atom_site_fract_x
_atom_site_fract_y
_atom_site_fract_z
_atom_site_U_iso_or_equiv
_atom_site_adp_type
_atom_site_occupancy
_atom_site_symmetry_multiplicity
_atom_site_calc_flag
_atom_site_refinement_flags
_atom_site_disorder_assembly
_atom_site_disorder_group
Mo1 Mo 0.63017(1) 0.2500 0.39077(4) 0.0188(1) Uani 1 2 d S . .
K1 K 0.75182(3) 0.51668(8) 0.52382(9) 0.0383(2) Uani 1 1 d . . .
K2 K 0.46759(4) 0.2500 0.4971(1) 0.0310(2) Uani 1 2 d S . .
K3 K 0.57719(5) -0.2500 0.9929(1) 0.0398(3) Uani 1 2 d S . .
O1 O 0.7007(1) 0.2500 0.5927(3) 0.027(1) Uani 1 2 d S . .
O2 O 0.7154(1) 0.2500 0.8728(4) 0.033(1) Uani 1 2 d S . .
O3 O 0.5861(1) 0.2500 0.6088(3) 0.020(1) Uani 1 2 d S . .
O4 O 0.6598(1) -0.0363(2) 0.7792(3) 0.035(1) Uani 1 1 d . . .
O5 O 0.5623(1) -0.0635(2) 0.7413(3) 0.033(1) Uani 1 1 d . . .
O6 O 0.6791(1) 0.1230(2) 0.2759(3) 0.033(1) Uani 1 1 d . . .
O7 O 0.6420(1) 0.0605(2) 0.4085(2) 0.030(1) Uani 1 1 d . . .
O8 O 0.5671(1) 0.2500 0.2723(3) 0.026(1) Uani 1 2 d S . .
O1w O 0.3415(2) 0.2500 0.4409(4) 0.041(1) Uani 1 2 d SD . .
O2w O 0.6723(2) -0.2500 1.1918(8) 0.116(2) Uani 1 2 d SD . .
O3w O 0.5475(1) -0.0706(2) 1.2371(3) 0.039(1) Uani 1 1 d D . .
C1 C 0.6822(2) 0.2500 0.7476(5) 0.023(1) Uani 1 2 d S . .
C2 C 0.6139(2) 0.2500 0.7710(4) 0.018(1) Uani 1 2 d S . .
C3 C 0.5947(1) 0.1310(3) 0.8742(3) 0.022(1) Uani 1 1 d . . .
C4 C 0.6062(1) 0.0014(3) 0.7897(3) 0.024(1) Uani 1 1 d . . .
H1w1 H 0.338(2) 0.317(1) 0.379(2) 0.04(1) Uiso 1 1 d D . .
H2w1 H 0.693(1) -0.317(1) 1.210(6) 0.07(2) Uiso 1 1 d D . .
H3w1 H 0.574(1) -0.024(3) 1.285(5) 0.09(2) Uiso 1 1 d D . .
H3w2 H 0.515(1) -0.028(3) 1.232(5) 0.08(2) Uiso 1 1 d D . .
H3a H 0.6154 0.1325 0.9830 0.027 Uiso 1 1 calc R . .
H3b H 0.5522 0.1380 0.8977 0.027 Uiso 1 1 calc R . .

loop_
_atom_site_aniso_label
_atom_site_aniso_U_11
_atom_site_aniso_U_22
_atom_site_aniso_U_33
_atom_site_aniso_U_23
_atom_site_aniso_U_13
_atom_site_aniso_U_12
Mo1 0.0192(2) 0.0214(2) 0.0159(2) 0.000 0.0001(1) 0.000
K1 0.0360(4) 0.0517(5) 0.0272(4) -0.0043(3) 0.0029(3) -0.0181(3)
K2 0.0295(5) 0.0365(6) 0.0271(5) 0.000 -0.0014(4) 0.000
K3 0.0620(7) 0.0271(6) 0.0301(5) 0.000 0.0000(5) 0.000
O1 0.019(1) 0.038(2) 0.023(2) 0.000 0.000(1) 0.000
O2 0.023(2) 0.049(2) 0.027(2) 0.000 -0.010(1) 0.000
O3 0.017(1) 0.028(2) 0.014(1) 0.000 -0.001(1) 0.000
O4 0.034(1) 0.029(1) 0.043(1) -0.003(1) -0.005(1) 0.009(1)
O5 0.035(1) 0.022(1) 0.043(1) -0.008(1) -0.003(1) -0.004(1)
O6 0.035(1) 0.036(1) 0.028(1) -0.005(1) 0.008(1) 0.009(1)
O7 0.037(1) 0.025(1) 0.029(1) 0.000(1) 0.001(1) 0.005(1)
O8 0.025(1) 0.034(2) 0.018(1) 0.000 -0.004(1) 0.000
O1w 0.047(2) 0.034(2) 0.044(2) 0.000 0.017(2) 0.000
O2w 0.030(2) 0.248(8) 0.071(4) 0.000 -0.006(2) 0.000
O3w 0.038(1) 0.031(1) 0.048(1) -0.007(1) -0.006(1) -0.002(1)
C1 0.023(2) 0.021(2) 0.024(2) 0.000 -0.003(2) 0.000
C2 0.020(2) 0.019(2) 0.014(2) 0.000 -0.003(1) 0.000
C3 0.026(1) 0.021(1) 0.021(1) 0.001(1) 0.002(1) -0.001(1)
C4 0.033(2) 0.019(1) 0.019(1) 0.005(1) -0.001(1) 0.001(1)

loop_
_atom_type_symbol
_atom_type_description
_atom_type_scat_dispersion_real
_atom_type_scat_dispersion_imag
_atom_type_scat_source
C C 0.0033 0.0016 'International Tables Vol C Tables 4.2.6.8 and 6.1.1.4'
H H 0.0000 0.0000 'International Tables Vol C Tables 4.2.6.8 and 6.1.1.4'
O O 0.0106 0.0060 'International Tables Vol C Tables 4.2.6.8 and 6.1.1.4'
K K 0.2009 0.2494 'International Tables Vol C Tables 4.2.6.8 and 6.1.1.4'
Mo Mo -1.6832 0.6857 'International Tables Vol C Tables 4.2.6.8 and 6.1.1.4'

loop_
_geom_angle_atom_site_label_1
_geom_angle_atom_site_label_2
_geom_angle_atom_site_label_3
_geom_angle
_geom_angle_site_symmetry_1
_geom_angle_site_symmetry_3
_geom_angle_publ_flag
O1 Mo1 O3 75.0(1) . . yes
O1 Mo1 O6 86.0(1) . . yes
O1 Mo1 O6 86.0(1) . 8_565 no
O1 Mo1 O7 81.8(1) . . yes
O1 Mo1 O7 81.8(1) . 8_565 no
O1 Mo1 O8 168.2(1) . . yes
O3 Mo1 O6 133.3(1) . . yes
O3 Mo1 O6 133.3(1) . 8_565 no
O3 Mo1 O7 90.4(1) . . yes
O3 Mo1 O7 90.4(1) . 8_565 no
O3 Mo1 O8 93.3(1) . . yes
O6 Mo1 O6 85.8(1) . 8_565 yes
O6 Mo1 O7 44.3(1) . . yes
O6 Mo1 O7 129.0(1) . 8_565 yes
O6 Mo1 O8 102.6(1) . . yes
O6 Mo1 O7 129.0(1) 8_565 . no
O6 Mo1 O7 44.3(1) 8_565 8_565 no
O6 Mo1 O8 102.6(1) 8_565 . no
O7 Mo1 O7 162.7(1) . 8_565 yes
O7 Mo1 O8 98.6(1) . . yes
O7 Mo1 O8 98.6(1) 8_565 . no
O7 K1 O6 149.5(1) 8_565 7_766 no
O7 K1 O2 110.4(1) 8_565 2_664 no
O6 K1 O2 79.0(1) 7_766 2_664 no
O7 K1 O4 110.5(1) 8_565 7_765 no
O6 K1 O4 100.0(1) 7_766 7_765 no
O2 K1 O4 72.2(1) 2_664 7_765 no
O7 K1 O4 66.9(1) 8_565 8_565 no
O6 K1 O4 82.8(1) 7_766 8_565 no
O2 K1 O4 115.0(1) 2_664 8_565 no
O4 K1 O4 172.8(1) 7_765 8_565 no
O7 K1 O6 30.1(1) 8_565 8_565 no
O6 K1 O6 173.7(1) 7_766 8_565 no
O2 K1 O6 107.1(1) 2_664 8_565 no
O4 K1 O6 80.9(1) 7_765 8_565 no
O4 K1 O6 95.7(1) 8_565 8_565 no
O7 K1 O1 57.0(1) 8_565 . no
O6 K1 O1 116.8(1) 7_766 . no
O2 K1 O1 164.2(1) 2_664 . no
O4 K1 O1 102.1(1) 7_765 . no
O4 K1 O1 70.8(1) 8_565 . no
O6 K1 O1 57.1(1) 8_565 . no
O7 K1 O1w 70.4(1) 8_565 5_666 no
O6 K1 O1w 90.1(1) 7_766 5_666 no
O2 K1 O1w 63.5(1) 2_664 5_666 no
O4 K1 O1w 131.7(1) 7_765 5_666 no
O4 K1 O1w 54.6(1) 8_565 5_666 no
O6 K1 O1w 93.9(1) 8_565 5_666 no
O1 K1 O1w 115.2(1) . 5_666 no
O5 K2 O5 88.5(1) 5_656 4_656 no
O5 K2 O3 116.1(1) 5_656 . no
O5 K2 O3 116.1(1) 4_656 . no
O5 K2 O3w 158.7(1) 5_656 4_657 no
O5 K2 O3w 90.5(1) 4_656 4_657 no
O3 K2 O3w 83.2(1) . 4_657 no
O5 K2 O3w 90.5(1) 5_656 5_657 no
O5 K2 O3w 158.7(1) 4_656 5_657 no
O3 K2 O3w 83.2(1) . 5_657 no
O3w K2 O3w 82.8(1) 4_657 5_657 no
O5 K2 O8 76.8(1) 5_656 . no
O5 K2 O8 76.8(1) 4_656 . no
O3 K2 O8 56.6(1) . . no
O3w K2 O8 123.6(1) 4_657 . no
O3w K2 O8 123.6(1) 5_657 . no
O5 K2 O1w 70.0(1) 5_656 . no
O5 K2 O1w 70.0(1) 4_656 . no
O3 K2 O1w 170.6(1) . . no
O3w K2 O1w 89.8(1) 4_657 . no
O3w K2 O1w 89.8(1) 5_657 . no
O8 K2 O1w 132.8(1) . . no
O8 K2 K3 66.3(1) . 5_656 no
O5 K2 K3 126.5(1) 5_656 5_657 no
O8 K2 K3 142.4(1) . 5_657 no
O2w K3 O3w 77.6(1) . 8 no
O2w K3 O3w 77.6(1) . . no
O3w K3 O3w 85.1(1) 8 . no
O2w K3 O5 121.0(1) . 8 no
O3w K3 O5 89.7(1) 8 8 no
O3w K3 O5 159.1(1) . 8 no
O2w K3 O5 121.0(1) . . no
O3w K3 O5 159.1(1) 8 . no
O3w K3 O5 89.7(1) . . no
O5 K3 O5 88.1(1) 8 . no
O2w K3 O4 81.3(1) . . no
O3w K3 O4 158.8(1) 8 . no
O3w K3 O4 92.0(1) . . no
O5 K3 O4 99.9(1) 8 . no
O5 K3 O4 41.3(1) . . no
O2w K3 O4 81.3(1) . 8 no
O3w K3 O4 92.0(1) 8 8 no
O3w K3 O4 158.8(1) . 8 no
O5 K3 O4 41.3(1) 8 8 no
O5 K3 O4 99.9(1) . 8 no
O4 K3 O4 83.2(1) . 8 no
O5 K3 K1 122.7(1) 8 7_756 no
C1 O1 Mo1 116.2(2) . . no
C1 O1 K1 106.8(1) . . no
Mo1 O1 K1 98.1(1) . . no
C1 O1 K1 106.8(1) . 8_565 no
Mo1 O1 K1 98.1(1) . 8_565 no
K1 O1 K1 130.8(1) . 8_565 no
C1 O2 K1 119.8(1) . 2_665 no
C1 O2 K1 119.8(1) . 7_756 no
K1 O2 K1 120.1(1) 2_665 7_756 no
C2 O3 Mo1 123.8(2) . . no
C2 O3 K2 134.5(2) . . no
Mo1 O3 K2 101.8(1) . . no
C4 O4 K1 124.3(2) . 7_756 no
C4 O4 K1 134.6(2) . 8_565 no
K1 O4 K1 87.5(1) 7_756 8_565 no
C4 O4 K3 69.3(2) . . no
K1 O4 K3 100.2(1) 7_756 . no
K1 O4 K3 142.4(1) 8_565 . no
C4 O5 K2 140.3(2) . 5_656 no
C4 O5 K3 93.7(2) . . no
K2 O5 K3 91.2(1) 5_656 . no
O7 O6 Mo1 69.7(1) . . no
O7 O6 K1 130.3(2) . 7_755 no
Mo1 O6 K1 158.2(1) . 7_755 no
O7 O6 K1 68.2(1) . 8_565 no
Mo1 O6 K1 110.1(1) . 8_565 no
K1 O6 K1 88.0(1) 7_755 8_565 no
O6 O7 Mo1 66.0(1) . . no
O6 O7 K1 81.7(1) . 8_565 no
Mo1 O7 K1 115.5(1) . 8_565 no
Mo1 O8 K2 108.4(1) . . no
K2 O1w K1 129.1(1) . 4_646 no
K2 O1w K1 129.1(1) . 5_666 no
K1 O1w K1 97.9(1) 4_646 5_666 no
K3 O3w K2 95.6(1) . 5_657 no
O2 C1 O1 124.0(4) . . no
O2 C1 C2 120.3(3) . . no
O1 C1 C2 115.7(3) . . no
O3 C2 C3 110.4(2) . . no
O3 C2 C3 110.4(2) . 8_565 no
C3 C2 C3 106.8(3) . 8_565 no
O3 C2 C1 109.3(3) . . no
C3 C2 C1 110.0(2) . . no
C3 C2 C1 110.0(2) 8_565 . no
C4 C3 C2 115.6(2) . . no
O5 C4 O4 124.1(3) . . no
O5 C4 C3 118.3(3) . . no
O4 C4 C3 117.6(3) . . no
K2 O1w H1w1 100(2) . . no
K1 O1w H1w1 128(2) 4_646 . no
K1 O1w H1w1 52(2) 5_666 . no
K3 O2w H2w1 123(2) . . no
K3 O3w H3w1 121(3) . . no
K2 O3w H3w1 97(3) 5_657 . no
K3 O3w H3w2 122(3) . . no
K2 O3w H3w2 106(3) 5_657 . no
H3w1 O3w H3w2 109(2) . . no
C4 C3 H3a 108.4 . . no
C2 C3 H3a 108.4 . . no
C4 C3 H3b 108.4 . . no
C2 C3 H3b 108.4 . . no
H3a C3 H3b 107.4 . . no

loop_
_geom_bond_atom_site_label_1
_geom_bond_atom_site_label_2
_geom_bond_distance
_geom_bond_site_symmetry_2
_geom_bond_publ_flag
Mo1 O1 2.232(3) . yes
Mo1 O3 1.971(2) . yes
Mo1 O6 1.933(2) . yes
Mo1 O6 1.933(2) 8_565 no
Mo1 O7 1.985(2) . yes
Mo1 O7 1.985(2) 8_565 no
Mo1 O8 1.688(3) . yes
K1 O7 2.736(2) 8_565 no
K1 O6 2.737(2) 7_766 no
K1 O2 2.788(2) 2_664 no
K1 O4 2.806(2) 7_765 no
K1 O4 2.876(2) 8_565 no
K1 O6 2.915(2) 8_565 no
K1 O1 3.037(1) . no
K1 O1w 3.204(3) 5_666 no
K2 O5 2.767(2) 5_656 no
K2 O5 2.767(2) 4_656 no
K2 O3 2.790(3) . no
K2 O3w 2.810(3) 4_657 no
K2 O3w 2.810(3) 5_657 no
K2 O8 2.837(3) . no
K2 O1w 2.854(4) . no
K3 O2w 2.636(5) . no
K3 O3w 2.747(2) 8 no
K3 O3w 2.747(2) . no
K3 O5 2.778(2) 8 no
K3 O5 2.778(2) . no
K3 O4 3.333(2) . no
K3 O4 3.333(2) 8 no
O1 C1 1.281(5) . no
O2 C1 1.230(5) . no
O3 C2 1.414(4) . no
O4 C4 1.263(3) . no
O5 C4 1.248(3) . no
O6 O7 1.478(3) . no
C1 C2 1.536(5) . no
C2 C3 1.535(3) . no
C2 C3 1.535(3) 8_565 no
C3 C4 1.518(4) . no
O1w H1w1 0.85(1) . no
O2w H2w1 0.85(1) . no
O3w H3w1 0.85(1) . no
O3w H3w2 0.86(1) . no
C3 H3a 0.97 . no
C3 H3b 0.97 . no

loop_
_geom_hbond_atom_site_label_D
_geom_hbond_atom_site_label_H
_geom_hbond_atom_site_label_A
_geom_hbond_distance_DH
_geom_hbond_distance_HA
_geom_hbond_distance_DA
_geom_hbond_angle_DHA
_geom_hbond_site_symmetry_A
_geom_hbond_publ_flag
O1w H1w1 O4 0.85(1) 1.96(1) 2.804(3) 173(3) 4_656 yes
O2w H2w1 O1 0.85(1) 2.63(3) 2.944(6) 103(2) 2_655 yes
O2w H2w1 O2 0.85(1) 2.50(2) 2.883(6) 108(2) 2_655 yes
O3w H3w2 O5 0.86(1) 1.97(1) 2.824(3) 171(4) 5_657 yes
O3w H3w1 O7 0.85(1) 2.01(1) 2.847(3) 172(4) 1_556 yes

loop_
_geom_torsion_atom_site_label_1
_geom_torsion_atom_site_label_2
_geom_torsion_atom_site_label_3
_geom_torsion_atom_site_label_4
_geom_torsion
_geom_torsion_site_symmetry_1
_geom_torsion_site_symmetry_2
_geom_torsion_site_symmetry_3
_geom_torsion_site_symmetry_4
_geom_torsion_publ_flag
O8 Mo1 O1 C1 0.0 . . . . no
O6 Mo1 O1 C1 137.0(1) 8_565 . . . no
O6 Mo1 O1 C1 -137.0(1) . . . . no
O3 Mo1 O1 C1 0.0 . . . . no
O7 Mo1 O1 C1 92.6(1) 8_565 . . . no
O7 Mo1 O1 C1 -92.6(1) . . . . no
O8 Mo1 O1 K1 -113.3(1) . . . . no
O6 Mo1 O1 K1 23.7(1) 8_565 . . . no
O6 Mo1 O1 K1 109.7(1) . . . . no
O3 Mo1 O1 K1 -113.3(1) . . . . no
O7 Mo1 O1 K1 -20.7(1) 8_565 . . . no
O7 Mo1 O1 K1 154.1(1) . . . . no
O8 Mo1 O1 K1 113.3(1) . . . 8_565 no
O6 Mo1 O1 K1 -109.7(1) 8_565 . . 8_565 no
O6 Mo1 O1 K1 -23.7(1) . . . 8_565 no
O3 Mo1 O1 K1 113.3(1) . . . 8_565 no
O7 Mo1 O1 K1 -154.1(1) 8_565 . . 8_565 no
O7 Mo1 O1 K1 20.7(1) . . . 8_565 no
O7 K1 O1 C1 -103.0(2) 8_565 . . . no
O6 K1 O1 C1 42.5(2) 7_766 . . . no
O2 K1 O1 C1 -142.8(3) 2_664 . . . no
O4 K1 O1 C1 150.3(2) 7_765 . . . no
O4 K1 O1 C1 -28.6(2) 8_565 . . . no
O6 K1 O1 C1 -139.0(2) 8_565 . . . no
O1w K1 O1 C1 -61.4(2) 5_666 . . . no
O7 K1 O1 Mo1 17.64(7) 8_565 . . . no
O6 K1 O1 Mo1 163.1(1) 7_766 . . . no
O2 K1 O1 Mo1 -22.2(3) 2_664 . . . no
O4 K1 O1 Mo1 -89.1(1) 7_765 . . . no
O4 K1 O1 Mo1 92.0(1) 8_565 . . . no
O6 K1 O1 Mo1 -18.4(1) 8_565 . . . no
O1w K1 O1 Mo1 59.2(1) 5_666 . . . no
O7 K1 O1 K1 125.7(1) 8_565 . . 8_565 no
O6 K1 O1 K1 -88.9(1) 7_766 . . 8_565 no
O2 K1 O1 K1 85.8(3) 2_664 . . 8_565 no
O4 K1 O1 K1 18.9(1) 7_765 . . 8_565 no
O4 K1 O1 K1 -160.0(1) 8_565 . . 8_565 no
O6 K1 O1 K1 89.6(1) 8_565 . . 8_565 no
O1w K1 O1 K1 167.3(1) 5_666 . . 8_565 no
O8 Mo1 O3 C2 180.0 . . . . no
O6 Mo1 O3 C2 -69.3(1) 8_565 . . . no
O6 Mo1 O3 C2 69.3(1) . . . . no
O7 Mo1 O3 C2 -81.4(1) 8_565 . . . no
O7 Mo1 O3 C2 81.4(1) . . . . no
O1 Mo1 O3 C2 0.0 . . . . no
O8 Mo1 O3 K2 0.0 . . . . no
O6 Mo1 O3 K2 110.7(1) 8_565 . . . no
O6 Mo1 O3 K2 -110.7(1) . . . . no
O7 Mo1 O3 K2 98.6(1) 8_565 . . . no
O7 Mo1 O3 K2 -98.6(1) . . . . no
O1 Mo1 O3 K2 180.0 . . . . no
O5 K2 O3 C2 -129.0(1) 5_656 . . . no
O5 K2 O3 C2 129.0(1) 4_656 . . . no
O3w K2 O3 C2 41.8(1) 4_657 . . . no
O3w K2 O3 C2 -41.8(1) 5_657 . . . no
O8 K2 O3 C2 180.0 . . . . no
O1w K2 O3 C2 0.0 . . . . no
O5 K2 O3 Mo1 51.0(1) 5_656 . . . no
O5 K2 O3 Mo1 -51.0(1) 4_656 . . . no
O3w K2 O3 Mo1 -138.2(1) 4_657 . . . no
O3w K2 O3 Mo1 138.2(1) 5_657 . . . no
O8 K2 O3 Mo1 0.0 . . . . no
O1w K2 O3 Mo1 180.0 . . . . no
O2w K3 O4 C4 -136.8(2) . . . . no
O3w K3 O4 C4 -141.2(2) 8 . . . no
O3w K3 O4 C4 -59.7(2) . . . . no
O5 K3 O4 C4 103.0(2) 8 . . . no
O5 K3 O4 C4 27.5(2) . . . . no
O4 K3 O4 C4 141.0(2) 8 . . . no
O2w K3 O4 K1 -13.8(1) . . . 7_756 no
O3w K3 O4 K1 -18.3(2) 8 . . 7_756 no
O3w K3 O4 K1 63.3(1) . . . 7_756 no
O5 K3 O4 K1 -134.0(1) 8 . . 7_756 no
O5 K3 O4 K1 150.5(1) . . . 7_756 no
O4 K3 O4 K1 -96.0(1) 8 . . 7_756 no
O2w K3 O4 K1 85.5(2) . . . 8_565 no
O3w K3 O4 K1 81.0(2) 8 . . 8_565 no
O3w K3 O4 K1 162.6(1) . . . 8_565 no
O5 K3 O4 K1 -34.7(1) 8 . . 8_565 no
O5 K3 O4 K1 -110.2(2) . . . 8_565 no
O4 K3 O4 K1 3.3(2) 8 . . 8_565 no
O2w K3 O5 C4 -7.8(2) . . . . no
O3w K3 O5 C4 142.6(2) 8 . . . no
O3w K3 O5 C4 67.4(2) . . . . no
O5 K3 O5 C4 -133.4(2) 8 . . . no
O4 K3 O5 C4 -26.0(2) . . . . no
O4 K3 O5 C4 -93.6(2) 8 . . . no
O2w K3 O5 K2 132.8(1) . . . 5_656 no
O3w K3 O5 K2 -76.8(2) 8 . . 5_656 no
O3w K3 O5 K2 -152.0(1) . . . 5_656 no
O5 K3 O5 K2 7.2(1) 8 . . 5_656 no
O4 K3 O5 K2 114.6(1) . . . 5_656 no
O4 K3 O5 K2 47.0(1) 8 . . 5_656 no
O8 Mo1 O6 O7 -89.5(1) . . . . no
O6 Mo1 O6 O7 168.6(1) 8_565 . . . no
O3 Mo1 O6 O7 17.5(2) . . . . no
O7 Mo1 O6 O7 158.3(2) 8_565 . . . no
O1 Mo1 O6 O7 82.4(1) . . . . no
O8 Mo1 O6 K1 69.5(3) . . . 7_755 no
O6 Mo1 O6 K1 -32.4(3) 8_565 . . 7_755 no
O3 Mo1 O6 K1 176.5(2) . . . 7_755 no
O7 Mo1 O6 K1 -42.7(3) 8_565 . . 7_755 no
O7 Mo1 O6 K1 159.0(4) . . . 7_755 no
O1 Mo1 O6 K1 -118.7(3) . . . 7_755 no
O8 Mo1 O6 K1 -145.7(1) . . . 8_565 no
O6 Mo1 O6 K1 112.4(2) 8_565 . . 8_565 no
O3 Mo1 O6 K1 -38.7(2) . . . 8_565 no
O7 Mo1 O6 K1 102.1(1) 8_565 . . 8_565 no
O7 Mo1 O6 K1 -56.2(1) . . . 8_565 no
O1 Mo1 O6 K1 26.15(8) . . . 8_565 no
K1 O6 O7 Mo1 -170.0(2) 7_755 . . . no
K1 O6 O7 Mo1 122.8(1) 8_565 . . . no
Mo1 O6 O7 K1 -122.8(1) . . . 8_565 no
K1 O6 O7 K1 67.2(2) 7_755 . . 8_565 no
O8 Mo1 O7 O6 99.2(1) . . . . no
O6 Mo1 O7 O6 -14.7(1) 8_565 . . . no
O3 Mo1 O7 O6 -167.4(1) . . . . no
O7 Mo1 O7 O6 -75.1(4) 8_565 . . . no
O1 Mo1 O7 O6 -92.7(1) . . . . no
O8 Mo1 O7 K1 166.3(1) . . . 8_565 no
O6 Mo1 O7 K1 52.4(1) 8_565 . . 8_565 no
O6 Mo1 O7 K1 67.1(1) . . . 8_565 no
O3 Mo1 O7 K1 -100.3(1) . . . 8_565 no
O7 Mo1 O7 K1 -7.9(4) 8_565 . . 8_565 no
O1 Mo1 O7 K1 -25.5(1) . . . 8_565 no
O6 Mo1 O8 K2 -135.8(1) 8_565 . . . no
O6 Mo1 O8 K2 135.8(1) . . . . no
O3 Mo1 O8 K2 0.0 . . . . no
O7 Mo1 O8 K2 -90.9(1) 8_565 . . . no
O7 Mo1 O8 K2 90.9(1) . . . . no
O1 Mo1 O8 K2 0.0 . . . . no
O5 K2 O8 Mo1 -134.2(1) 5_656 . . . no
O5 K2 O8 Mo1 134.2(1) 4_656 . . . no
O3 K2 O8 Mo1 0.0 . . . . no
O3w K2 O8 Mo1 52.5(1) 4_657 . . . no
O3w K2 O8 Mo1 -52.5(1) 5_657 . . . no
O1w K2 O8 Mo1 180.0 . . . . no
O5 K2 O1w K1 55.8(1) 5_656 . . 4_646 no
O5 K2 O1w K1 151.8(2) 4_656 . . 4_646 no
O3 K2 O1w K1 -76.2(1) . . . 4_646 no
O3w K2 O1w K1 -117.6(1) 4_657 . . 4_646 no
O3w K2 O1w K1 -34.8(1) 5_657 . . 4_646 no
O8 K2 O1w K1 103.8(1) . . . 4_646 no
O5 K2 O1w K1 -151.8(2) 5_656 . . 5_666 no
O5 K2 O1w K1 -55.8(1) 4_656 . . 5_666 no
O3 K2 O1w K1 76.2(1) . . . 5_666 no
O3w K2 O1w K1 34.8(1) 4_657 . . 5_666 no
O3w K2 O1w K1 117.6(1) 5_657 . . 5_666 no
O8 K2 O1w K1 -103.8(1) . . . 5_666 no
O2w K3 O3w K2 -70.8(1) . . . 5_657 no
O3w K3 O3w K2 7.5(1) 8 . . 5_657 no
O5 K3 O3w K2 83.6(2) 8 . . 5_657 no
O5 K3 O3w K2 167.3(1) . . . 5_657 no
O4 K3 O3w K2 -151.5(1) . . . 5_657 no
O4 K3 O3w K2 -75.3(2) 8 . . 5_657 no
K1 O2 C1 O1 93.1(2) 2_665 . . . no
K1 O2 C1 O1 -93.1(2) 7_756 . . . no
K1 O2 C1 C2 -86.9(2) 2_665 . . . no
K1 O2 C1 C2 86.9(2) 7_756 . . . no
Mo1 O1 C1 O2 180.0 . . . . no
K1 O1 C1 O2 -71.8(1) . . . . no
K1 O1 C1 O2 71.8(1) 8_565 . . . no
Mo1 O1 C1 C2 0.0 . . . . no
K1 O1 C1 C2 108.2(1) . . . . no
K1 O1 C1 C2 -108.2(1) 8_565 . . . no
Mo1 O3 C2 C3 -121.1(2) . . . . no
K2 O3 C2 C3 58.9(2) . . . . no
Mo1 O3 C2 C3 121.1(2) . . . 8_565 no
K2 O3 C2 C3 -58.9(2) . . . 8_565 no
Mo1 O3 C2 C1 0.0 . . . . no
K2 O3 C2 C1 180.0 . . . . no
O2 C1 C2 O3 180.0 . . . . no
O1 C1 C2 O3 0.0 . . . . no
O2 C1 C2 C3 -58.7(2) . . . . no
O1 C1 C2 C3 121.3(2) . . . . no
O2 C1 C2 C3 58.7(2) . . . 8_565 no
O1 C1 C2 C3 -121.3(2) . . . 8_565 no
O3 C2 C3 C4 56.5(3) . . . . no
C3 C2 C3 C4 176.5(2) 8_565 . . . no
C1 C2 C3 C4 -64.2(3) . . . . no
K2 O5 C4 O4 -29.1(4) 5_656 . . . no
K3 O5 C4 O4 67.3(3) . . . . no
K2 O5 C4 C3 153.9(2) 5_656 . . . no
K3 O5 C4 C3 -109.6(2) . . . . no
K1 O4 C4 O5 -143.5(2) 7_756 . . . no
K1 O4 C4 O5 89.6(3) 8_565 . . . no
K3 O4 C4 O5 -55.1(2) . . . . no
K1 O4 C4 C3 33.4(3) 7_756 . . . no
K1 O4 C4 C3 -93.4(3) 8_565 . . . no
K3 O4 C4 C3 121.8(2) . . . . no
C2 C3 C4 O5 -111.3(3) . . . . no
C2 C3 C4 O4 71.5(3) . . . . no
